data_2201847
loop_
_publ_author_name
' Philip J. Cox'
' Marcel Jaspars'
'Yashodharan Kumarasamy'
' Lutfun Nahar'
'Satyajit D. Sarker'

_publ_section_title
;
 An anomalous racemate of naringenin at 120K
;
_journal_issue 1
_journal_name_full 'Acta Crystallographica Section E'
_journal_page_first o46
_journal_page_last o48
_journal_paper_doi 10.1107/S160053680202278X
_journal_volume 59
_journal_year 2003
_chemical_formula_iupac 'C15 H12 O5'
_chemical_formula_moiety 'C15 H12 O5'
_chemical_formula_sum 'C15 H12 O5'
_chemical_formula_weight 272.25
_chemical_name_common Naringenin
_chemical_name_systematic
;
2,3-Dihydro-5,6-dihydroxy-2-(4-hydroxyphenyl)-4H-1-benzopyran-4-one
;
_space_group_IT_number 14
_symmetry_cell_setting monoclinic
_symmetry_space_group_name_Hall '-P 2yn'
_symmetry_space_group_name_H-M 'P 1 21/n 1'
_atom_sites_solution_hydrogens geom
_atom_sites_solution_primary direct
_atom_sites_solution_secondary difmap
_audit_creation_method SHELXL-97
_cell_angle_alpha 90.00
_cell_angle_beta 92.375(5)
_cell_angle_gamma 90.00
_cell_formula_units_Z 4
_cell_length_a 4.8740(5)
_cell_length_b 15.2610(15)
_cell_length_c 16.423(2)
_cell_measurement_reflns_used 13970
_cell_measurement_temperature 120(2)
_cell_measurement_theta_max 27.48
_cell_measurement_theta_min 2.91
_cell_volume 1220.5(2)
_computing_cell_refinement 'DENZO and COLLECT'
_computing_data_collection
;
DENZO (Otwinowski & Minor, 1997) and COLLECT (Hooft, 1998)
;
_computing_data_reduction 'DENZO and COLLECT'
_computing_molecular_graphics
;
ORTEP-3 (Farrugia, 1997) and PLATON (Spek,2001)
;
_computing_structure_refinement 'SHELXL97 (Sheldrick, 1997)'
_computing_structure_solution 'SIR97 (Altomare et al.,1999)'
_diffrn_ambient_temperature 120(2)
_diffrn_detector_area_resol_mean 3.89
_diffrn_measured_fraction_theta_full 0.957
_diffrn_measured_fraction_theta_max 0.957
_diffrn_measurement_device_type
;
Enraf-Nonius KappaCCD area-detector
;
_diffrn_measurement_method '\f and \w'
_diffrn_radiation_monochromator graphite
_diffrn_radiation_source
;
Enraf-Nonius FR591 rotating anode
;
_diffrn_radiation_type MoK\a
_diffrn_radiation_wavelength 0.71069
_diffrn_reflns_av_R_equivalents 0.1582
_diffrn_reflns_av_sigmaI/netI 0.2065
_diffrn_reflns_limit_h_max 6
_diffrn_reflns_limit_h_min -6
_diffrn_reflns_limit_k_max 19
_diffrn_reflns_limit_k_min -18
_diffrn_reflns_limit_l_max 20
_diffrn_reflns_limit_l_min -20
_diffrn_reflns_number 11748
_diffrn_reflns_theta_full 27.53
_diffrn_reflns_theta_max 27.53
_diffrn_reflns_theta_min 3.65
_diffrn_standards_decay_% none
_diffrn_standards_number 0
_exptl_absorpt_coefficient_mu 0.112
_exptl_absorpt_correction_T_max 0.9955
_exptl_absorpt_correction_T_min 0.9586
_exptl_absorpt_correction_type multi-scan
_exptl_absorpt_process_details '(SORTAV; Blessing, 1995, 1997)'
_exptl_crystal_colour colourless
_exptl_crystal_density_diffrn 1.482
_exptl_crystal_density_method 'not measured'
_exptl_crystal_description needle
_exptl_crystal_F_000 568
_exptl_crystal_size_max 0.38
_exptl_crystal_size_mid 0.06
_exptl_crystal_size_min 0.04
_refine_diff_density_max 0.211
_refine_diff_density_min -0.267
_refine_ls_extinction_method none
_refine_ls_goodness_of_fit_ref 0.926
_refine_ls_hydrogen_treatment constr
_refine_ls_matrix_type full
_refine_ls_number_parameters 170
_refine_ls_number_reflns 2701
_refine_ls_number_restraints 20
_refine_ls_restrained_S_all 0.927
_refine_ls_R_factor_all 0.2191
_refine_ls_R_factor_gt 0.0667
_refine_ls_shift/su_max <0.001
_refine_ls_shift/su_mean 0.000
_refine_ls_structure_factor_coef Fsqd
_refine_ls_weighting_details 'calc w = 1/[\s^2^(Fo^2^)+(0.0581P)^2^] where P = (Fo^2^+2Fc^2^)/3'
_refine_ls_weighting_scheme calc
_refine_ls_wR_factor_gt 0.1150
_refine_ls_wR_factor_ref 0.1553
_reflns_number_gt 1099
_reflns_number_total 2701
_reflns_threshold_expression I>2\s(I)
_cod_data_source_file cf6230.cif
_cod_data_source_block I
_cod_depositor_comments
;
The following automatic conversions were performed:
'_symmetry_cell_setting' value 'Monoclinic' changed to 'monoclinic'
according to '/home/saulius/struct/CIF-dictionaries/cif_core.dic'
dictionary named 'cif_core.dic' version 2.4.1 from
2010-06-29.

'_geom_bond_publ_flag' value 'Y' changed to 'y' according to
'/home/saulius/struct/CIF-dictionaries/cif_core.dic' dictionary named
'cif_core.dic' version 2.4.1 from 2010-06-29 (12
times).

'_geom_bond_publ_flag' value 'N' changed to 'n' according to
'/home/saulius/struct/CIF-dictionaries/cif_core.dic' dictionary named
'cif_core.dic' version 2.4.1 from 2010-06-29 (41 time).

Automatic conversion script
Id: cif_fix_enum 1527 2010-12-29 10:47:43Z saulius 

The following automatic conversions were performed:

'_symmetry_cell_setting' value 'Monoclinic' changed to 'monoclinic'
according to /home/saulius/struct/CIF-dictionaries/cif_core.dic
dictionary named 'cif_core.dic' version 2.4.1 from
2010-06-29.

'_geom_bond_publ_flag' value 'Y' changed to 'y'
according to /home/saulius/struct/CIF-dictionaries/cif_core.dic
dictionary named 'cif_core.dic' version 2.4.1 from 2010-06-29 (12
times).

'_geom_bond_publ_flag' value 'N' changed to 'n' according to
/home/saulius/struct/CIF-dictionaries/cif_core.dic dictionary named
'cif_core.dic' version 2.4.1 from 2010-06-29 (41
time).

'_geom_angle_publ_flag' value 'N' changed to 'n' according to
/home/saulius/struct/CIF-dictionaries/cif_core.dic dictionary named
'cif_core.dic' version 2.4.1 from 2010-06-29 (83
times).

'_geom_angle_publ_flag' value 'Y' changed to 'y' according
to /home/saulius/struct/CIF-dictionaries/cif_core.dic dictionary
named 'cif_core.dic' version 2.4.1 from 2010-06-29 (6
times).

'_geom_torsion_publ_flag' value 'N' changed to 'n' according
to /home/saulius/struct/CIF-dictionaries/cif_core.dic dictionary
named 'cif_core.dic' version 2.4.1 from 2010-06-29 (62
times).

'_geom_torsion_publ_flag' value 'Y' changed to 'y' according
to /home/saulius/struct/CIF-dictionaries/cif_core.dic dictionary
named 'cif_core.dic' version 2.4.1 from 2010-06-29 (4 times).

Automatic conversion script
Id: cif_fix_values 1715 2011-07-08 13:25:40Z adriana 
;
_cod_original_sg_symbol_H-M 'P 21/n'
_cod_database_code 2201847

loop_
_symmetry_equiv_pos_as_xyz
'x, y, z'
'-x+1/2, y+1/2, -z+1/2'
'-x, -y, -z'
'x-1/2, -y-1/2, z-1/2'

loop_
_atom_site_label
_atom_site_fract_x
_atom_site_fract_y
_atom_site_fract_z
_atom_site_U_iso_or_equiv
_atom_site_adp_type
_atom_site_calc_flag
_atom_site_refinement_flags
_atom_site_occupancy
_atom_site_disorder_assembly
_atom_site_disorder_group
_atom_site_type_symbol
O1 0.6345(4) 0.53263(14) 0.34853(13) 0.0308(6) Uani d . 1 . . O
O2 0.1441(5) 0.31118(16) 0.20343(14) 0.0363(6) Uani d . 1 A . O
H2 0.0990 0.2998 0.2511 0.044 Uiso calc R 1 . . H
O3 0.7955(5) 0.47286(17) 0.06527(14) 0.0425(7) Uani d . 1 A . O
H3 0.9202 0.5102 0.0737 0.051 Uiso calc R 1 . . H
O4 1.0686(5) 0.59448(17) 0.14732(14) 0.0394(7) Uani d . 1 A . O
O5A 0.9458(11) 0.7747(3) 0.6503(3) 0.033(2) Uiso d PD 0.775(8) A 1 O
H5A 0.8200 0.8122 0.6520 0.039 Uiso calc P 0.775(8) A 1 H
C2A 0.8986(9) 0.5767(3) 0.3593(3) 0.0302(14) Uiso d PD 0.775(8) A 1 C
H2A 1.0440 0.5308 0.3660 0.036 Uiso calc PR 0.775(8) A 1 H
C3A 0.9565(15) 0.6295(5) 0.2838(4) 0.037(3) Uiso d PD 0.775(8) A 1 C
H3A 0.8257 0.6790 0.2792 0.045 Uiso calc PR 0.775(8) A 1 H
H3B 1.1442 0.6542 0.2895 0.045 Uiso calc PR 0.775(8) A 1 H
C1A' 0.8991(12) 0.6294(3) 0.4359(3) 0.0270(13) Uiso d PD 0.775(8) A 1 C
C2A' 0.7198(11) 0.6976(4) 0.4453(3) 0.0330(14) Uiso d PD 0.775(8) A 1 C
H2A' 0.5866 0.7104 0.4031 0.040 Uiso calc PR 0.775(8) A 1 H
C3A' 0.7304(12) 0.7485(4) 0.5160(3) 0.0336(17) Uiso d PD 0.775(8) A 1 C
H3A' 0.6074 0.7962 0.5216 0.040 Uiso calc PR 0.775(8) A 1 H
C4A' 0.9202(19) 0.7290(7) 0.5775(4) 0.0261(14) Uiso d PD 0.775(8) A 1 C
C5A' 1.1014(13) 0.6611(5) 0.5693(4) 0.0358(16) Uiso d PD 0.775(8) A 1 C
H5A' 1.2332 0.6483 0.6118 0.043 Uiso calc PR 0.775(8) A 1 H
C6A' 1.0914(11) 0.6114(3) 0.4986(3) 0.0321(14) Uiso d PD 0.775(8) A 1 C
H6A' 1.2173 0.5645 0.4930 0.038 Uiso calc PR 0.775(8) A 1 H
O5B 0.899(4) 0.7676(12) 0.6539(9) 0.031(7) Uiso d PD 0.225(8) A 2 O
H5B 0.8880 0.8224 0.6505 0.038 Uiso calc P 0.225(8) A 2 H
C2B 0.756(3) 0.6186(10) 0.3414(8) 0.025(5) Uiso d PD 0.225(8) A 2 C
H2B 0.6138 0.6568 0.3135 0.030 Uiso calc PR 0.225(8) A 2 H
C3B 1.002(4) 0.6187(16) 0.2887(12) 0.018(7) Uiso d PD 0.225(8) A 2 C
H3X 1.1550 0.5867 0.3168 0.022 Uiso calc PR 0.225(8) A 2 H
H3Y 1.0623 0.6797 0.2797 0.022 Uiso calc PR 0.225(8) A 2 H
C1B' 0.803(4) 0.6545(13) 0.4257(8) 0.029(3) Uiso d PD 0.225(8) A 2 C
C2B' 0.653(4) 0.7248(12) 0.4493(9) 0.029(3) Uiso d PD 0.225(8) A 2 C
H2B' 0.5206 0.7494 0.4118 0.035 Uiso calc PR 0.225(8) A 2 H
C3B' 0.686(4) 0.7607(14) 0.5248(10) 0.029(3) Uiso d PD 0.225(8) A 2 C
H3B' 0.5660 0.8058 0.5413 0.035 Uiso calc PR 0.225(8) A 2 H
C4B' 0.892(7) 0.732(2) 0.5768(14) 0.029(3) Uiso d PD 0.225(8) A 2 C
C5B' 1.057(4) 0.6613(15) 0.5576(11) 0.029(3) Uiso d PD 0.225(8) A 2 C
H5B' 1.1952 0.6396 0.5948 0.035 Uiso calc PR 0.225(8) A 2 H
C6B' 1.008(4) 0.6231(11) 0.4788(10) 0.029(3) Uiso d PD 0.225(8) A 2 C
H6B' 1.1181 0.5752 0.4627 0.035 Uiso calc PR 0.225(8) A 2 H
C4 0.9327(7) 0.5759(2) 0.2079(2) 0.0303(9) Uani d . 1 . . C
C5 0.6660(7) 0.4584(2) 0.1346(2) 0.0332(9) Uani d . 1 . . C
C6 0.4647(7) 0.3942(2) 0.1341(2) 0.0346(9) Uani d . 1 A . C
H6 0.4160 0.3631 0.0855 0.041 Uiso calc R 1 . . H
C7 0.3366(7) 0.3765(2) 0.2055(2) 0.0299(9) Uani d . 1 . . C
C8 0.3964(6) 0.4220(2) 0.2772(2) 0.0295(9) Uani d . 1 A . C
H8 0.3051 0.4082 0.3256 0.035 Uiso calc R 1 . . H
C9 0.5906(6) 0.4876(2) 0.2770(2) 0.0276(9) Uani d . 1 A . C
C10 0.7324(6) 0.5072(2) 0.2061(2) 0.0284(8) Uani d . 1 A . C

loop_
_atom_site_aniso_label
_atom_site_aniso_U_11
_atom_site_aniso_U_22
_atom_site_aniso_U_33
_atom_site_aniso_U_12
_atom_site_aniso_U_13
_atom_site_aniso_U_23
O1 0.0330(14) 0.0286(15) 0.0307(15) -0.0057(11) 0.0010(11) -0.0028(11)
O2 0.0407(14) 0.0354(15) 0.0325(15) -0.0077(12) -0.0008(12) -0.0027(13)
O3 0.0478(17) 0.053(2) 0.0277(15) -0.0108(13) 0.0086(13) -0.0055(12)
O4 0.0477(16) 0.0389(16) 0.0321(15) -0.0048(12) 0.0106(13) 0.0006(13)
C4 0.034(2) 0.030(2) 0.027(2) 0.0077(17) 0.0029(17) 0.0022(17)
C5 0.035(2) 0.036(2) 0.030(2) 0.0053(18) 0.0042(18) -0.0001(18)
C6 0.039(2) 0.035(2) 0.029(2) 0.0012(18) -0.0041(18) -0.0023(18)
C7 0.0274(19) 0.028(2) 0.033(2) 0.0036(17) -0.0038(17) 0.0027(17)
C8 0.0263(19) 0.034(2) 0.028(2) 0.0019(17) -0.0006(15) 0.0006(18)
C9 0.0263(19) 0.025(2) 0.031(2) 0.0058(16) -0.0033(17) -0.0031(17)
C10 0.0251(18) 0.029(2) 0.031(2) 0.0007(16) 0.0021(16) 0.0017(17)

loop_
_atom_type_symbol
_atom_type_description
_atom_type_scat_dispersion_real
_atom_type_scat_dispersion_imag
_atom_type_scat_source
C C 0.0033 0.0016 'International Tables Vol C Tables 4.2.6.8 and 6.1.1.4'
H H 0.0000 0.0000 'International Tables Vol C Tables 4.2.6.8 and 6.1.1.4'
O O 0.0106 0.0060 'International Tables Vol C Tables 4.2.6.8 and 6.1.1.4'

loop_
_geom_angle_atom_site_label_1
_geom_angle_atom_site_label_2
_geom_angle_atom_site_label_3
_geom_angle
_geom_angle_publ_flag
C9 O1 C2B 115.8(5) n
C9 O1 C2A 116.2(3) n
C7 O2 H2 109.5 n
C5 O3 H3 109.5 n
C4A' O5A H5A 109.5 n
O1 C2A C3A 109.9(4) y
O1 C2A C1A' 108.8(3) y
C3A C2A C1A' 114.2(4) y
O1 C2A H2A 107.9 n
C3A C2A H2A 107.9 n
C1A' C2A H2A 107.9 n
C4 C3A C2A 112.5(5) n
C4 C3A H3A 109.1 n
C2A C3A H3A 109.1 n
C4 C3A H3B 109.1 n
C2A C3A H3B 109.1 n
H3A C3A H3B 107.8 n
C2A' C1A' C6A' 118.7(4) n
C2A' C1A' C2A 121.6(5) n
C6A' C1A' C2A 119.6(5) n
C1A' C2A' C3A' 120.9(5) n
C1A' C2A' H2A' 119.5 n
C3A' C2A' H2A' 119.5 n
C4A' C3A' C2A' 119.4(5) n
C4A' C3A' H3A' 120.3 n
C2A' C3A' H3A' 120.3 n
C5A' C4A' C3A' 120.5(5) n
C5A' C4A' O5A 115.5(5) n
C3A' C4A' O5A 124.0(5) n
C4A' C5A' C6A' 119.7(5) n
C4A' C5A' H5A' 120.1 n
C6A' C5A' H5A' 120.1 n
C5A' C6A' C1A' 120.7(4) n
C5A' C6A' H6A' 119.7 n
C1A' C6A' H6A' 119.7 n
C4B' O5B H5B 109.5 n
C3B C2B O1 112.6(13) y
C3B C2B C1B' 115.7(13) y
O1 C2B C1B' 107.8(11) y
C3B C2B H2B 106.8 n
O1 C2B H2B 106.8 n
C1B' C2B H2B 106.8 n
C2B C3B C4 110.6(13) n
C2B C3B H3X 109.5 n
C4 C3B H3X 109.5 n
C2B C3B H3Y 109.5 n
C4 C3B H3Y 109.5 n
H3X C3B H3Y 108.1 n
C2B' C1B' C6B' 118.4(12) n
C2B' C1B' C2B 119.0(14) n
C6B' C1B' C2B 122.4(15) n
C3B' C2B' C1B' 122.0(14) n
C3B' C2B' H2B' 119.0 n
C1B' C2B' H2B' 119.0 n
C2B' C3B' C4B' 119.9(16) n
C2B' C3B' H3B' 120.1 n
C4B' C3B' H3B' 120.1 n
C3B' C4B' O5B 116.0(15) n
C3B' C4B' C5B' 121.8(15) n
O5B C4B' C5B' 121.4(16) n
C4B' C5B' C6B' 116.4(15) n
C4B' C5B' H5B' 121.8 n
C6B' C5B' H5B' 121.8 n
C1B' C6B' C5B' 121.1(14) n
C1B' C6B' H6B' 119.4 n
C5B' C6B' H6B' 119.4 n
O4 C4 C10 122.1(3) n
O4 C4 C3A 121.0(4) n
C10 C4 C3A 116.6(4) n
O4 C4 C3B 119.8(7) n
C10 C4 C3B 117.7(7) n
O3 C5 C6 118.0(3) n
O3 C5 C10 121.1(3) n
C6 C5 C10 120.9(3) n
C7 C6 C5 118.6(3) n
C7 C6 H6 120.7 n
C5 C6 H6 120.7 n
O2 C7 C6 117.1(3) n
O2 C7 C8 120.4(3) n
C6 C7 C8 122.5(3) n
C9 C8 C7 118.8(3) n
C9 C8 H8 120.6 n
C7 C8 H8 120.6 n
O1 C9 C8 116.4(3) n
O1 C9 C10 122.5(3) n
C8 C9 C10 121.1(3) n
C9 C10 C5 118.0(3) n
C9 C10 C4 119.7(3) n
C5 C10 C4 122.3(3) n

loop_
_geom_bond_atom_site_label_1
_geom_bond_atom_site_label_2
_geom_bond_site_symmetry_2
_geom_bond_distance
_geom_bond_publ_flag
O1 C9 . 1.370(4) y
O1 C2B . 1.446(14) y
O1 C2A . 1.457(5) y
O2 C7 . 1.368(4) y
O2 H2 . 0.840 n
O3 C5 . 1.343(4) y
O3 H3 . 0.840 n
O4 C4 . 1.251(4) y
O5A C4A' . 1.385(5) y
O5A H5A . 0.840 n
C2A C3A . 1.515(7) y
C2A C1A' . 1.493(6) y
C2A H2A . 1.000 n
C3A C4 . 1.491(8) n
C3A H3A . 0.990 n
C3A H3B . 0.990 n
C1A' C2A' . 1.372(6) n
C1A' C6A' . 1.391(6) n
C2A' C3A' . 1.396(6) n
C2A' H2A' . 0.950 n
C3A' C4A' . 1.374(6) n
C3A' H3A' . 0.950 n
C4A' C5A' . 1.371(6) n
C5A' C6A' . 1.386(6) n
C5A' H5A' . 0.950 n
C6A' H6A' . 0.950 n
O5B C4B' . 1.378(14) y
O5B H5B . 0.840 n
C2B C3B . 1.508(15) y
C2B C1B' . 1.499(14) y
C2B H2B . 1.000 n
C3B C4 . 1.50(2) n
C3B H3X . 0.990 n
C3B H3Y . 0.990 n
C1B' C2B' . 1.365(16) n
C1B' C6B' . 1.384(16) n
C2B' C3B' . 1.359(15) n
C2B' H2B' . 0.950 n
C3B' C4B' . 1.363(15) n
C3B' H3B' . 0.950 n
C4B' C5B' . 1.388(15) n
C5B' C6B' . 1.431(15) n
C5B' H5B' . 0.950 n
C6B' H6B' . 0.950 n
C4 C10 . 1.432(5) n
C5 C6 . 1.386(5) n
C5 C10 . 1.417(5) n
C6 C7 . 1.378(5) n
C6 H6 . 0.950 n
C7 C8 . 1.388(5) n
C8 C9 . 1.378(5) n
C8 H8 . 0.950 n
C9 C10 . 1.411(4) n

loop_
_geom_hbond_atom_site_label_D
_geom_hbond_atom_site_label_H
_geom_hbond_atom_site_label_A
_geom_hbond_site_symmetry_A
_geom_hbond_distance_DH
_geom_hbond_distance_HA
_geom_hbond_distance_DA
_geom_hbond_angle_DHA
O3 H3 O4 . 0.84 1.89 2.624(3) 145
O2 H2 O5A 3_666 0.84 2.00 2.788(6) 156
O5A H5A O4 4_576 0.84 1.88 2.713(6) 172
O5B H5B O4 4_576 0.84 2.01 2.651(18) 133

loop_
_geom_torsion_atom_site_label_1
_geom_torsion_atom_site_label_2
_geom_torsion_atom_site_label_3
_geom_torsion_atom_site_label_4
_geom_torsion
_geom_torsion_publ_flag
C9 O1 C2A C3A 48.7(5) n
C9 O1 C2A C1A' 174.3(3) n
O1 C2A C3A C4 -53.1(7) y
C1A' C2A C3A C4 -175.6(5) y
O1 C2A C1A' C2A' -62.8(5) n
C3A C2A C1A' C2A' 60.3(6) n
O1 C2A C1A' C6A' 119.4(4) n
C3A C2A C1A' C6A' -117.5(6) n
C6A' C1A' C2A' C3A' 0.4(8) n
C2A C1A' C2A' C3A' -177.4(5) n
C1A' C2A' C3A' C4A' -1.1(11) n
C2A' C3A' C4A' C5A' 1.1(15) n
C2A' C3A' C4A' O5A -179.4(9) n
C3A' C4A' C5A' C6A' -0.6(16) n
O5A C4A' C5A' C6A' 179.9(8) n
C4A' C5A' C6A' C1A' -0.1(11) n
C2A' C1A' C6A' C5A' 0.2(8) n
C2A C1A' C6A' C5A' 178.0(6) n
C9 O1 C2B C3B -47.7(15) n
C9 O1 C2B C1B' -176.5(9) n
O1 C2B C3B C4 52(2) y
C1B' C2B C3B C4 176.3(14) y
C3B C2B C1B' C2B' 120.7(19) n
O1 C2B C1B' C2B' -112.3(15) n
C3B C2B C1B' C6B' -55(2) n
O1 C2B C1B' C6B' 72.4(17) n
C6B' C1B' C2B' C3B' -4(3) n
C2B C1B' C2B' C3B' -179.8(19) n
C1B' C2B' C3B' C4B' 6(4) n
C2B' C3B' C4B' O5B -176(3) n
C2B' C3B' C4B' C5B' -5(6) n
C3B' C4B' C5B' C6B' 3(5) n
O5B C4B' C5B' C6B' 173(3) n
C2B' C1B' C6B' C5B' 2(3) n
C2B C1B' C6B' C5B' 177.0(18) n
C4B' C5B' C6B' C1B' -1(4) n
C2A C3A C4 O4 -151.8(4) n
C2A C3A C4 C10 32.9(7) n
C2B C3B C4 O4 156.0(12) n
C2B C3B C4 C10 -31(2) n
O3 C5 C6 C7 177.8(3) n
C10 C5 C6 C7 -2.3(5) n
C5 C6 C7 O2 -178.3(3) n
C5 C6 C7 C8 1.7(5) n
O2 C7 C8 C9 -179.8(3) n
C6 C7 C8 C9 0.2(5) n
C2B O1 C9 C8 -158.2(7) n
C2A O1 C9 C8 157.5(3) n
C2B O1 C9 C10 20.9(8) n
C2A O1 C9 C10 -23.3(5) n
C7 C8 C9 O1 177.6(3) n
C7 C8 C9 C10 -1.6(5) n
O1 C9 C10 C5 -178.1(3) n
C8 C9 C10 C5 1.0(5) n
O1 C9 C10 C4 0.7(5) n
C8 C9 C10 C4 179.9(3) n
O3 C5 C10 C9 -179.1(3) n
C6 C5 C10 C9 1.0(5) n
O3 C5 C10 C4 2.1(5) n
C6 C5 C10 C4 -177.9(3) n
O4 C4 C10 C9 178.3(3) n
C3A C4 C10 C9 -6.5(6) n
C3B C4 C10 C9 5.7(12) n
O4 C4 C10 C5 -2.9(5) n
C3A C4 C10 C5 172.3(5) n
C3B C4 C10 C5 -175.5(11) n
